data_8101747
loop_
_publ_author_name
'F. Matloubi Moghaddam'
'L. Hojabri'

_publ_section_title
;
Crystal structure of 3-(4-chlorophenyl)-2-[(4-nitro-phenyl)imino]-
1,3-thiazolan-4-one, C~15~H~10~ClN~3~O~3~S
;
_journal_issue 2
_journal_name_full 'Zeitschrift f\"ur Kristallographie - New Crystal Structures'
_journal_page_first 205
_journal_page_last 206
_journal_volume 220
_journal_year 2005
_chemical_formula_moiety 'C15 H10 Cl N3 O3 S'
_chemical_formula_sum 'C15 H10 Cl N3 O3 S'
_chemical_formula_weight 347.77
_chemical_name_systematic
; 
3-(4-chlorophenyl)-2-[(4-nitro phenyl)imino]-1,3-thiazolan-4-one 
;
_space_group_IT_number 61
_symmetry_cell_setting orthorhombic
_symmetry_space_group_name_Hall '-P 2ac 2ab'
_symmetry_space_group_name_H-M 'P b c a'
_atom_sites_solution_hydrogens geom
_atom_sites_solution_primary direct
_atom_sites_solution_secondary difmap
_audit_creation_method 'SHELXL-97 [6]'
_cell_angle_alpha 90.00
_cell_angle_beta 90.00
_cell_angle_gamma 90.00
_cell_formula_units_Z 8
_cell_length_a 11.981(2)
_cell_length_b 14.890(4)
_cell_length_c 17.239(4)
_cell_measurement_reflns_used 983
_cell_measurement_temperature 120(2)
_cell_measurement_theta_max 27.62
_cell_measurement_theta_min 3.11
_cell_volume 3075.4(12)
_computing_cell_refinement 'SAINTPlus (Bruker, 1998a)'
_computing_data_collection 'SMART (Bruker, 1998b)'
_computing_data_reduction 'SAINTPlus (Bruker, 1998a)'
_computing_molecular_graphics 'SHELXTL ver. 5.1 (Sheldrick, 1998b)'
_computing_publication_material 'SHELXTL ver. 5.1 (Sheldrick, 1998b)'
_computing_structure_refinement 'SHELXTL ver. 5.1 (Sheldrick, 1998b)'
_computing_structure_solution 'SHELXTL ver. 5.1 (Sheldrick, 1998b)'
_diffrn_ambient_temperature 120(2)
_diffrn_measured_fraction_theta_full 0.995
_diffrn_measured_fraction_theta_max 0.995
_diffrn_measurement_device_type 'Bruker SMART 1000 CCD'
_diffrn_measurement_method phi/omega
_diffrn_radiation_monochromator graphite
_diffrn_radiation_source 'fine-focus sealed tube'
_diffrn_radiation_type MoK\a
_diffrn_radiation_wavelength 0.71073
_diffrn_reflns_av_R_equivalents 0.0423
_diffrn_reflns_av_sigmaI/netI 0.0383
_diffrn_reflns_limit_h_max 15
_diffrn_reflns_limit_h_min -13
_diffrn_reflns_limit_k_max 17
_diffrn_reflns_limit_k_min -19
_diffrn_reflns_limit_l_max 22
_diffrn_reflns_limit_l_min -21
_diffrn_reflns_number 16797
_diffrn_reflns_theta_full 28.00
_diffrn_reflns_theta_max 28.00
_diffrn_reflns_theta_min 2.36
_exptl_absorpt_coefficient_mu 0.402
_exptl_absorpt_correction_T_max 0.962
_exptl_absorpt_correction_T_min 0.970
_exptl_absorpt_correction_type multi-scan
_exptl_absorpt_process_details 'SADABS (Sheldrick, 1998a)'
_exptl_crystal_colour yellow
_exptl_crystal_density_diffrn 1.502
_exptl_crystal_density_method 'not measured'
_exptl_crystal_description Prism
_exptl_crystal_F_000 1424
_exptl_crystal_size_max 0.25
_exptl_crystal_size_mid 0.21
_exptl_crystal_size_min 0.20
_refine_diff_density_max 0.454
_refine_diff_density_min -0.306
_refine_diff_density_rms 0.076
_refine_ls_extinction_method none
_refine_ls_goodness_of_fit_ref 1.012
_refine_ls_hydrogen_treatment constr
_refine_ls_matrix_type full
_refine_ls_number_parameters 208
_refine_ls_number_reflns 3691
_refine_ls_number_restraints 0
_refine_ls_restrained_S_all 1.012
_refine_ls_R_factor_all 0.0793
_refine_ls_R_factor_gt 0.0532
_refine_ls_shift/su_max 0.000
_refine_ls_shift/su_mean 0.000
_refine_ls_structure_factor_coef Fsqd
_refine_ls_weighting_details 'calc w=1/[\s^2^(Fo^2^)+(0.0400P)^2^+4.5000P] where P=(Fo^2^+2Fc^2^)/3'
_refine_ls_weighting_scheme calc
_refine_ls_wR_factor_gt 0.1133
_refine_ls_wR_factor_ref 0.1230
_reflns_number_gt 2485
_reflns_number_total 3691
_reflns_threshold_expression >2sigma(I)
_cod_data_source_file 1267-1488.cff
_cod_data_source_block C15H10ClN3O3Smatloubi
_cod_original_sg_symbol_H-M Pbca
_cod_database_code 8101747

loop_
_symmetry_equiv_pos_as_xyz
'x, y, z'
'-x+1/2, -y, z+1/2'
'-x, y+1/2, -z+1/2'
'x+1/2, -y+1/2, -z'
'-x, -y, -z'
'x-1/2, y, -z-1/2'
'x, -y-1/2, z-1/2'
'-x-1/2, y-1/2, z'

loop_
_atom_site_label
_atom_site_type_symbol
_atom_site_fract_x
_atom_site_fract_y
_atom_site_fract_z
_atom_site_U_iso_or_equiv
_atom_site_adp_type
_atom_site_occupancy
_atom_site_symmetry_multiplicity
_atom_site_Wyckoff_symbol
_atom_site_calc_flag
_atom_site_refinement_flags
_atom_site_disorder_assembly
_atom_site_disorder_group
S1 S 0.77803(5) 0.08527(4) 0.24806(4) 0.03035(17) Uani 1 8 c d . . .
O1 O 0.85690(14) -0.05622(12) 0.06898(10) 0.0331(4) Uani 1 8 c d . . .
Cl1 Cl 1.35139(6) -0.21698(6) 0.13349(5) 0.0482(2) Uani 1 8 c d . . .
N12 N 0.99604(17) 0.06837(14) 0.29302(12) 0.0293(5) Uani 1 8 c d . . .
C3 C 0.8516(2) -0.01325(17) 0.12878(14) 0.0266(5) Uani 1 8 c d . . .
C6 C 1.04126(19) -0.05371(16) 0.17115(14) 0.0259(5) Uani 1 8 c d . . .
O3 O 0.95182(17) 0.34098(14) 0.57110(12) 0.0429(5) Uani 1 8 c d . . .
N4 N 0.93773(16) -0.00622(14) 0.18163(11) 0.0260(5) Uani 1 8 c d . . .
C5 C 0.9182(2) 0.04913(17) 0.24614(14) 0.0263(5) Uani 1 8 c d . . .
C18 C 1.0331(2) 0.19617(17) 0.37616(15) 0.0279(5) Uani 1 8 c d . . .
H18 H 1.0892 0.2141 0.3422 0.034 Uiso 1 8 c calc R . .
C10 C 1.1973(2) -0.09317(18) 0.09176(15) 0.0324(6) Uani 1 8 c d . . .
H10 H 1.2379 -0.0873 0.0461 0.039 Uiso 1 8 c calc R . .
C13 C 0.9710(2) 0.11932(17) 0.36026(14) 0.0271(5) Uani 1 8 c d . . .
C7 C 1.0765(2) -0.11318(17) 0.22824(15) 0.0292(5) Uani 1 8 c d . . .
H7 H 1.0350 -0.1205 0.2734 0.035 Uiso 1 8 c calc R . .
C9 C 1.2322(2) -0.15190(17) 0.14827(16) 0.0316(6) Uani 1 8 c d . . .
C11 C 1.1010(2) -0.04260(18) 0.10299(15) 0.0294(6) Uani 1 8 c d . . .
H11 H 1.0772 -0.0021 0.0654 0.035 Uiso 1 8 c calc R . .
N19 N 0.89828(19) 0.27224(16) 0.55908(13) 0.0361(5) Uani 1 8 c d . . .
O2 O 0.8203(2) 0.24794(17) 0.60014(14) 0.0620(7) Uani 1 8 c d . . .
C17 C 1.0119(2) 0.24591(17) 0.44215(15) 0.0281(5) Uani 1 8 c d . . .
H17 H 1.0537 0.2968 0.4535 0.034 Uiso 1 8 c calc R . .
C2 C 0.7503(2) 0.03814(18) 0.15380(14) 0.0304(6) Uani 1 8 c d . . .
H2B H 0.6861 -0.0015 0.1563 0.036 Uiso 1 8 c calc R . .
H2A H 0.7343 0.0856 0.1169 0.036 Uiso 1 8 c calc R . .
C14 C 0.8891(2) 0.09104(19) 0.41230(15) 0.0355(6) Uani 1 8 c d . . .
H14 H 0.8502 0.0381 0.4029 0.043 Uiso 1 8 c calc R . .
C16 C 0.9266(2) 0.21805(17) 0.49109(14) 0.0287(5) Uani 1 8 c d . . .
C8 C 1.1739(2) -0.16151(18) 0.21716(16) 0.0334(6) Uani 1 8 c d . . .
H8 H 1.2000 -0.2000 0.2556 0.040 Uiso 1 8 c calc R . .
C15 C 0.8652(2) 0.1409(2) 0.47747(16) 0.0371(6) Uani 1 8 c d . . .
H15 H 0.8092 0.1231 0.5115 0.045 Uiso 1 8 c calc R . .

loop_
_atom_site_aniso_label
_atom_site_aniso_U_11
_atom_site_aniso_U_22
_atom_site_aniso_U_33
_atom_site_aniso_U_23
_atom_site_aniso_U_13
_atom_site_aniso_U_12
S1 0.0242(3) 0.0354(3) 0.0314(3) -0.0021(3) 0.0023(3) 0.0043(3)
O1 0.0284(9) 0.0378(10) 0.0329(10) -0.0065(8) -0.0034(8) 0.0004(8)
Cl1 0.0267(3) 0.0544(5) 0.0635(5) -0.0124(4) 0.0034(3) 0.0098(3)
N12 0.0268(11) 0.0306(11) 0.0306(11) -0.0045(9) 0.0001(9) 0.0007(9)
C3 0.0223(12) 0.0284(13) 0.0292(13) 0.0032(11) -0.0013(10) -0.0019(10)
C6 0.0205(11) 0.0270(13) 0.0304(13) -0.0052(10) 0.0010(10) -0.0016(10)
O3 0.0470(12) 0.0393(12) 0.0426(12) -0.0123(9) -0.0018(10) 0.0015(10)
N4 0.0223(10) 0.0303(11) 0.0253(10) -0.0023(9) 0.0008(8) 0.0019(9)
C5 0.0221(11) 0.0290(13) 0.0279(12) 0.0004(11) 0.0027(10) 0.0023(10)
C18 0.0212(11) 0.0326(14) 0.0301(13) 0.0023(11) 0.0011(10) 0.0006(10)
C10 0.0251(13) 0.0387(15) 0.0333(13) -0.0105(12) 0.0057(11) -0.0062(11)
C13 0.0227(12) 0.0298(13) 0.0289(13) -0.0017(10) -0.0001(10) 0.0022(10)
C7 0.0282(13) 0.0306(13) 0.0289(13) -0.0011(10) 0.0017(10) 0.0002(11)
C9 0.0204(12) 0.0309(14) 0.0434(15) -0.0102(11) 0.0011(11) 0.0009(11)
C11 0.0283(13) 0.0313(14) 0.0285(13) -0.0018(11) -0.0026(11) -0.0051(11)
N19 0.0342(12) 0.0417(14) 0.0322(12) -0.0036(11) -0.0021(10) 0.0044(11)
O2 0.0665(15) 0.0717(16) 0.0479(13) -0.0196(12) 0.0250(12) -0.0096(14)
C17 0.0272(12) 0.0254(12) 0.0317(13) 0.0009(10) -0.0049(10) -0.0001(10)
C2 0.0237(12) 0.0362(15) 0.0313(13) 0.0002(11) 0.0005(10) 0.0022(11)
C14 0.0352(14) 0.0368(15) 0.0345(14) -0.0041(12) 0.0033(12) -0.0122(12)
C16 0.0270(12) 0.0314(14) 0.0278(12) -0.0033(11) -0.0015(10) 0.0039(11)
C8 0.0291(13) 0.0333(15) 0.0377(14) -0.0025(12) -0.0030(11) 0.0006(11)
C15 0.0333(14) 0.0460(17) 0.0320(14) -0.0001(13) 0.0068(12) -0.0062(13)

loop_
_atom_type_symbol
_atom_type_description
_atom_type_scat_dispersion_real
_atom_type_scat_dispersion_imag
_atom_type_scat_source
C C 0.0033 0.0016 'International Tables Vol C Tables 4.2.6.8 and 6.1.1.4'
H H 0.0000 0.0000 'International Tables Vol C Tables 4.2.6.8 and 6.1.1.4'
N N 0.0061 0.0033 'International Tables Vol C Tables 4.2.6.8 and 6.1.1.4'
O O 0.0106 0.0060 'International Tables Vol C Tables 4.2.6.8 and 6.1.1.4'
S S 0.1246 0.1234 'International Tables Vol C Tables 4.2.6.8 and 6.1.1.4'
Cl Cl 0.1484 0.1585 'International Tables Vol C Tables 4.2.6.8 and 6.1.1.4'

loop_
_geom_angle_atom_site_label_1
_geom_angle_atom_site_label_2
_geom_angle_atom_site_label_3
_geom_angle
_geom_angle_site_symmetry_1
_geom_angle_site_symmetry_3
_geom_angle_publ_flag
C5 S1 C2 92.30(12) . . ?
C5 N12 C13 119.1(2) . . ?
O1 C3 N4 124.1(2) . . ?
O1 C3 C2 123.7(2) . . ?
N4 C3 C2 112.1(2) . . ?
C11 C6 C7 121.3(2) . . ?
C11 C6 N4 119.5(2) . . ?
C7 C6 N4 119.1(2) . . ?
C3 N4 C5 116.3(2) . . ?
C3 N4 C6 121.6(2) . . ?
C5 N4 C6 122.1(2) . . ?
N12 C5 N4 121.1(2) . . ?
N12 C5 S1 128.3(2) . . ?
N4 C5 S1 110.63(17) . . ?
C17 C18 C13 120.3(2) . . ?
C9 C10 C11 119.9(2) . . ?
C18 C13 C14 119.9(2) . . ?
C18 C13 N12 119.2(2) . . ?
C14 C13 N12 120.9(2) . . ?
C8 C7 C6 119.3(2) . . ?
C10 C9 C8 121.3(2) . . ?
C10 C9 Cl1 120.0(2) . . ?
C8 C9 Cl1 118.7(2) . . ?
C6 C11 C10 118.8(2) . . ?
O3 N19 O2 123.2(2) . . ?
O3 N19 C16 118.3(2) . . ?
O2 N19 C16 118.4(2) . . ?
C18 C17 C16 118.4(2) . . ?
C3 C2 S1 107.99(17) . . ?
C15 C14 C13 120.5(2) . . ?
C15 C16 C17 122.4(2) . . ?
C15 C16 N19 118.1(2) . . ?
C17 C16 N19 119.5(2) . . ?
C7 C8 C9 119.3(3) . . ?
C14 C15 C16 118.4(2) . . ?

loop_
_geom_bond_atom_site_label_1
_geom_bond_atom_site_label_2
_geom_bond_distance
_geom_bond_site_symmetry_2
_geom_bond_publ_flag
S1 C5 1.764(2) . ?
S1 C2 1.801(3) . ?
O1 C3 1.215(3) . ?
Cl1 C9 1.744(3) . ?
N12 C5 1.266(3) . ?
N12 C13 1.418(3) . ?
C3 N4 1.380(3) . ?
C3 C2 1.499(3) . ?
C6 C11 1.386(4) . ?
C6 C7 1.389(4) . ?
C6 N4 1.439(3) . ?
O3 N19 1.226(3) . ?
N4 C5 1.404(3) . ?
C18 C17 1.381(4) . ?
C18 C13 1.392(4) . ?
C10 C9 1.374(4) . ?
C10 C11 1.391(4) . ?
C13 C14 1.395(3) . ?
C7 C8 1.385(4) . ?
C9 C8 1.385(4) . ?
N19 O2 1.227(3) . ?
N19 C16 1.463(3) . ?
C17 C16 1.389(4) . ?
C14 C15 1.376(4) . ?
C16 C15 1.384(4) . ?

loop_
_geom_torsion_atom_site_label_1
_geom_torsion_atom_site_label_2
_geom_torsion_atom_site_label_3
_geom_torsion_atom_site_label_4
_geom_torsion
_geom_torsion_site_symmetry_1
_geom_torsion_site_symmetry_2
_geom_torsion_site_symmetry_3
_geom_torsion_site_symmetry_4
_geom_torsion_publ_flag
O1 C3 N4 C5 177.7(2) . . . . ?
C2 C3 N4 C5 -2.5(3) . . . . ?
O1 C3 N4 C6 -2.8(4) . . . . ?
C2 C3 N4 C6 177.0(2) . . . . ?
C11 C6 N4 C3 55.2(3) . . . . ?
C7 C6 N4 C3 -121.7(3) . . . . ?
C11 C6 N4 C5 -125.3(3) . . . . ?
C7 C6 N4 C5 57.8(3) . . . . ?
C13 N12 C5 N4 -175.7(2) . . . . ?
C13 N12 C5 S1 5.7(4) . . . . ?
C3 N4 C5 N12 -171.6(2) . . . . ?
C6 N4 C5 N12 8.8(4) . . . . ?
C3 N4 C5 S1 7.3(3) . . . . ?
C6 N4 C5 S1 -172.28(18) . . . . ?
C2 S1 C5 N12 171.2(3) . . . . ?
C2 S1 C5 N4 -7.57(19) . . . . ?
C17 C18 C13 C14 -1.8(4) . . . . ?
C17 C18 C13 N12 -178.6(2) . . . . ?
C5 N12 C13 C18 -127.8(3) . . . . ?
C5 N12 C13 C14 55.4(3) . . . . ?
C11 C6 C7 C8 0.8(4) . . . . ?
N4 C6 C7 C8 177.6(2) . . . . ?
C11 C10 C9 C8 -0.6(4) . . . . ?
C11 C10 C9 Cl1 178.73(19) . . . . ?
C7 C6 C11 C10 0.8(4) . . . . ?
N4 C6 C11 C10 -176.1(2) . . . . ?
C9 C10 C11 C6 -0.9(4) . . . . ?
C13 C18 C17 C16 -0.9(4) . . . . ?
O1 C3 C2 S1 176.6(2) . . . . ?
N4 C3 C2 S1 -3.2(3) . . . . ?
C5 S1 C2 C3 6.06(19) . . . . ?
C18 C13 C14 C15 3.2(4) . . . . ?
N12 C13 C14 C15 180.0(3) . . . . ?
C18 C17 C16 C15 2.3(4) . . . . ?
C18 C17 C16 N19 -176.6(2) . . . . ?
O3 N19 C16 C15 -179.5(2) . . . . ?
O2 N19 C16 C15 -1.3(4) . . . . ?
O3 N19 C16 C17 -0.5(3) . . . . ?
O2 N19 C16 C17 177.7(3) . . . . ?
C6 C7 C8 C9 -2.2(4) . . . . ?
C10 C9 C8 C7 2.2(4) . . . . ?
Cl1 C9 C8 C7 -177.17(19) . . . . ?
C13 C14 C15 C16 -1.8(4) . . . . ?
C17 C16 C15 C14 -1.0(4) . . . . ?
N19 C16 C15 C14 178.0(2) . . . . ?

loop_
_cod_related_entry_id
_cod_related_entry_database
_cod_related_entry_code
1 ChemSpider 10603923
